data_4001008
loop_
_publ_author_name
'Tang, Qin'
'Zhang, Dieqing'
'Wang, Shenglong'
'Ke, Ning'
'Xu, Jianbin'
'Yu, Jimmy C.'
'Miao, Qian'

_publ_section_title
;
 A Meaningful Analogue of Pentacene: Charge Transport, Polymorphs, and
 Electronic Structures of Dihydrodiazapentacene
;
_journal_issue 7
_journal_name_full 'Chemistry of Materials'
_journal_page_first 1400
_journal_paper_doi 10.1021/cm9001916
_journal_volume 21
_journal_year 2009
_chemical_formula_sum 'C20 H14 N2'
_chemical_formula_weight 282.33
_chemical_name_systematic
; 
 6,13-dihydro-6,13-diazapentacene 
;
_space_group_IT_number 2
_symmetry_cell_setting triclinic
_symmetry_space_group_name_Hall '-P 1'
_symmetry_space_group_name_H-M 'P -1'
_atom_sites_solution_hydrogens geom
_atom_sites_solution_primary direct
_atom_sites_solution_secondary difmap
_audit_creation_method SHELXL-97
_cell_angle_alpha 87.439(8)
_cell_angle_beta 84.837(8)
_cell_angle_gamma 86.219(8)
_cell_formula_units_Z 2
_cell_length_a 5.752(2)
_cell_length_b 8.880(4)
_cell_length_c 13.167(5)
_cell_measurement_temperature 296(2)
_cell_volume 667.8(5)
_computing_cell_refinement 'BRUKER KAPPA APEXII DUO DIFFRACTOMETER'
_computing_data_collection 'BRUKER KAPPA APEXII DUO DIFFRACTOMETER'
_computing_data_reduction 'BRUKER KAPPA APEXII DUO DIFFRACTOMETER'
_computing_molecular_graphics 'SIEMENS SHELXTL'
_computing_publication_material 'SIEMENS SHELXTL'
_computing_structure_refinement 'SHELXL-97 (Sheldrick, 1997)'
_computing_structure_solution 'SHELXS-97 (Sheldrick, 1990)'
_diffrn_ambient_temperature 296(2)
_diffrn_measured_fraction_theta_full 0.987
_diffrn_measured_fraction_theta_max 0.987
_diffrn_measurement_device_type 'BRUKER KAPPA APEXII DUO DIFFRACTOMETER'
_diffrn_measurement_method 'OMEGA SCAN'
_diffrn_radiation_monochromator graphite
_diffrn_radiation_source 'fine-focus sealed tube'
_diffrn_radiation_type MoK\a
_diffrn_radiation_wavelength 0.71073
_diffrn_reflns_av_R_equivalents 0.0254
_diffrn_reflns_av_sigmaI/netI 0.0244
_diffrn_reflns_limit_h_max 6
_diffrn_reflns_limit_h_min -6
_diffrn_reflns_limit_k_max 10
_diffrn_reflns_limit_k_min -9
_diffrn_reflns_limit_l_max 15
_diffrn_reflns_limit_l_min -15
_diffrn_reflns_number 8832
_diffrn_reflns_theta_full 24.99
_diffrn_reflns_theta_max 24.99
_diffrn_reflns_theta_min 1.55
_exptl_absorpt_coefficient_mu 0.083
_exptl_absorpt_correction_T_max 1.0000
_exptl_absorpt_correction_T_min 0.712202
_exptl_absorpt_correction_type multi-scan
_exptl_crystal_colour green
_exptl_crystal_density_diffrn 1.404
_exptl_crystal_density_method 'not measured'
_exptl_crystal_description block
_exptl_crystal_F_000 296
_exptl_crystal_size_max 0.40
_exptl_crystal_size_mid 0.30
_exptl_crystal_size_min 0.20
_refine_diff_density_max 0.198
_refine_diff_density_min -0.178
_refine_diff_density_rms 0.042
_refine_ls_extinction_method none
_refine_ls_goodness_of_fit_ref 1.052
_refine_ls_hydrogen_treatment riding
_refine_ls_matrix_type full
_refine_ls_number_parameters 199
_refine_ls_number_reflns 2330
_refine_ls_number_restraints 0
_refine_ls_restrained_S_all 1.052
_refine_ls_R_factor_all 0.0793
_refine_ls_R_factor_gt 0.0559
_refine_ls_shift/su_max 0.005
_refine_ls_shift/su_mean 0.001
_refine_ls_structure_factor_coef Fsqd
_refine_ls_weighting_details 'calc w=1/[\s^2^(Fo^2^)+(0.0763P)^2^+0.4131P] where P=(Fo^2^+2Fc^2^)/3'
_refine_ls_weighting_scheme calc
_refine_ls_wR_factor_gt 0.1549
_refine_ls_wR_factor_ref 0.1869
_reflns_number_gt 1524
_reflns_number_total 2330
_reflns_threshold_expression >2sigma(I)
_cod_data_source_file cm9001916_si_002.cif
_cod_data_source_block 6-13-DHDAP
_cod_depositor_comments
;
The following automatic conversions were performed:

'_symmetry_cell_setting' value 'Triclinic' changed to 'triclinic'
according to /home/saulius/struct/CIF-dictionaries/cif_core.dic
dictionary named 'cif_core.dic' version 2.4.2 from 2011-04-26.

Automatic conversion script
Id: cif_fix_values 1715 2011-07-08 13:25:40Z adriana 
;
_cod_original_sg_symbol_H-M P-1
_cod_database_code 4001008

loop_
_symmetry_equiv_pos_as_xyz
'x, y, z'
'-x, -y, -z'

loop_
_atom_site_label
_atom_site_type_symbol
_atom_site_fract_x
_atom_site_fract_y
_atom_site_fract_z
_atom_site_U_iso_or_equiv
_atom_site_adp_type
_atom_site_occupancy
_atom_site_symmetry_multiplicity
_atom_site_calc_flag
_atom_site_refinement_flags
C1 C 0.1157(3) 0.0986(2) 0.55761(15) 0.0341(5) Uani 1 1 d .
C2 C 0.2257(3) 0.1925(2) 0.61450(15) 0.0370(5) Uani 1 1 d .
H2A H 0.3678 0.2289 0.5882 0.044 Uiso 1 1 calc R
C3 C 0.1295(4) 0.2358(2) 0.71204(16) 0.0367(5) Uani 1 1 d .
C4 C 0.2433(4) 0.3290(3) 0.77320(17) 0.0453(6) Uani 1 1 d .
H4A H 0.3858 0.3660 0.7483 0.054 Uiso 1 1 calc R
C5 C 0.1482(5) 0.3660(3) 0.86829(18) 0.0538(7) Uani 1 1 d .
H5A H 0.2266 0.4270 0.9076 0.065 Uiso 1 1 calc R
C6 C -0.0676(5) 0.3120(3) 0.90682(19) 0.0556(7) Uani 1 1 d .
H6A H -0.1318 0.3372 0.9717 0.067 Uiso 1 1 calc R
C7 C -0.1835(4) 0.2223(3) 0.84906(17) 0.0476(6) Uani 1 1 d .
H7A H -0.3268 0.1875 0.8750 0.057 Uiso 1 1 calc R
C8 C -0.0894(4) 0.1818(2) 0.75091(15) 0.0368(5) Uani 1 1 d .
C9 C -0.2024(3) 0.0864(2) 0.68993(15) 0.0362(5) Uani 1 1 d .
H9A H -0.3468 0.0517 0.7144 0.043 Uiso 1 1 calc R
C10 C -0.1050(3) 0.0445(2) 0.59658(15) 0.0341(5) Uani 1 1 d .
C11 C 0.3862(5) 0.1914(3) 0.10357(19) 0.0554(7) Uani 1 1 d .
H11 H 0.3146 0.1704 0.0456 0.066 Uiso 1 1 calc R
C12 C 0.2792(4) 0.2921(3) 0.17091(18) 0.0493(6) Uani 1 1 d .
H12A H 0.1353 0.3396 0.1581 0.059 Uiso 1 1 calc R
C13 C 0.3829(4) 0.3251(2) 0.25931(16) 0.0379(5) Uani 1 1 d .
C14 C 0.2775(4) 0.4304(2) 0.33014(16) 0.0378(5) Uani 1 1 d .
H14A H 0.1320 0.4775 0.3193 0.045 Uiso 1 1 calc R
C15 C 0.3851(3) 0.4643(2) 0.41395(15) 0.0342(5) Uani 1 1 d .
C16 C 0.3923(3) 0.6083(2) 0.56797(15) 0.0351(5) Uani 1 1 d .
C17 C 0.2899(3) 0.7121(2) 0.63428(16) 0.0370(5) Uani 1 1 d .
H17A H 0.1466 0.7606 0.6214 0.044 Uiso 1 1 calc R
C18 C 0.3970(3) 0.7475(2) 0.72239(16) 0.0371(5) Uani 1 1 d .
C19 C 0.2908(4) 0.8513(2) 0.79319(17) 0.0451(6) Uani 1 1 d .
H19A H 0.1471 0.9003 0.7816 0.054 Uiso 1 1 calc R
C20 C 0.3959(4) 0.8805(3) 0.87826(18) 0.0524(6) Uani 1 1 d .
H20 H 0.3228 0.9484 0.9245 0.063 Uiso 1 1 calc R
N1 N 0.2117(3) 0.0517(2) 0.46302(13) 0.0417(5) Uani 1 1 d .
H1 H 0.3447 0.0839 0.4398 0.050 Uiso 1 1 calc R
N2 N 0.2862(3) 0.5693(2) 0.48294(14) 0.0419(5) Uani 1 1 d .
H2B H 0.1518 0.6126 0.4724 0.050 Uiso 1 1 calc R

loop_
_atom_site_aniso_label
_atom_site_aniso_U_11
_atom_site_aniso_U_22
_atom_site_aniso_U_33
_atom_site_aniso_U_23
_atom_site_aniso_U_13
_atom_site_aniso_U_12
C1 0.0316(11) 0.0304(11) 0.0396(11) 0.0085(8) -0.0040(8) -0.0012(9)
C2 0.0330(11) 0.0335(12) 0.0441(12) 0.0080(9) -0.0040(9) -0.0048(9)
C3 0.0376(11) 0.0283(11) 0.0443(12) 0.0062(9) -0.0089(9) 0.0003(9)
C4 0.0474(13) 0.0374(13) 0.0519(13) 0.0040(10) -0.0100(10) -0.0038(10)
C5 0.0642(16) 0.0443(14) 0.0544(14) -0.0041(11) -0.0124(12) -0.0042(12)
C6 0.0659(16) 0.0504(15) 0.0497(14) -0.0058(11) -0.0024(12) 0.0010(13)
C7 0.0487(13) 0.0451(14) 0.0479(13) 0.0003(10) -0.0020(10) 0.0012(11)
C8 0.0364(11) 0.0304(11) 0.0425(11) 0.0066(9) -0.0051(9) 0.0026(9)
C9 0.0310(10) 0.0340(11) 0.0424(11) 0.0081(9) -0.0018(8) -0.0023(9)
C10 0.0303(10) 0.0313(11) 0.0404(11) 0.0071(8) -0.0053(8) -0.0019(9)
C11 0.0648(16) 0.0508(16) 0.0518(14) -0.0006(11) -0.0124(12) -0.0052(13)
C12 0.0496(14) 0.0438(14) 0.0556(14) 0.0026(11) -0.0141(11) -0.0022(11)
C13 0.0379(11) 0.0288(11) 0.0469(12) 0.0071(9) -0.0044(9) -0.0062(9)
C14 0.0308(10) 0.0290(11) 0.0536(13) 0.0056(9) -0.0081(9) -0.0003(9)
C15 0.0307(10) 0.0252(11) 0.0463(12) 0.0050(8) -0.0041(9) -0.0020(8)
C16 0.0323(11) 0.0272(11) 0.0457(12) 0.0051(9) -0.0055(9) -0.0037(9)
C17 0.0287(10) 0.0295(11) 0.0523(12) 0.0046(9) -0.0046(9) 0.0009(9)
C18 0.0354(11) 0.0281(11) 0.0472(12) 0.0064(9) -0.0011(9) -0.0048(9)
C19 0.0436(12) 0.0370(13) 0.0531(13) 0.0033(10) 0.0017(10) -0.0012(10)
C20 0.0604(15) 0.0444(14) 0.0513(14) -0.0042(11) 0.0019(11) -0.0029(12)
N1 0.0338(9) 0.0476(11) 0.0443(10) -0.0005(8) 0.0015(8) -0.0135(8)
N2 0.0323(9) 0.0365(11) 0.0577(11) -0.0050(8) -0.0126(8) 0.0072(8)

loop_
_atom_type_symbol
_atom_type_description
_atom_type_scat_dispersion_real
_atom_type_scat_dispersion_imag
_atom_type_scat_source
C C 0.0033 0.0016 'International Tables Vol C Tables 4.2.6.8 and 6.1.1.4'
H H 0.0000 0.0000 'International Tables Vol C Tables 4.2.6.8 and 6.1.1.4'
N N 0.0061 0.0033 'International Tables Vol C Tables 4.2.6.8 and 6.1.1.4'

loop_
_geom_angle_atom_site_label_1
_geom_angle_atom_site_label_2
_geom_angle_atom_site_label_3
_geom_angle
_geom_angle_site_symmetry_1
_geom_angle_site_symmetry_3
C2 C1 N1 122.28(18) . .
C2 C1 C10 119.5(2) . .
N1 C1 C10 118.21(18) . .
C1 C2 C3 121.74(19) . .
C4 C3 C2 122.7(2) . .
C4 C3 C8 118.6(2) . .
C2 C3 C8 118.78(19) . .
C5 C4 C3 121.2(2) . .
C4 C5 C6 120.2(2) . .
C7 C6 C5 120.1(2) . .
C6 C7 C8 121.1(2) . .
C7 C8 C9 122.5(2) . .
C7 C8 C3 118.9(2) . .
C9 C8 C3 118.57(19) . .
C10 C9 C8 121.68(19) . .
C9 C10 N1 122.25(18) . 2_556
C9 C10 C1 119.71(19) . .
N1 C10 C1 118.04(19) 2_556 .
C12 C11 C20 120.0(2) . 2_666
C11 C12 C13 121.2(2) . .
C12 C13 C18 118.8(2) . 2_666
C12 C13 C14 122.5(2) . .
C18 C13 C14 118.69(19) 2_666 .
C15 C14 C13 121.43(19) . .
C14 C15 N2 122.10(19) . .
C14 C15 C16 119.8(2) . 2_666
N2 C15 C16 118.06(19) . 2_666
C17 C16 N2 122.09(19) . .
C17 C16 C15 119.6(2) . 2_666
N2 C16 C15 118.28(19) . 2_666
C16 C17 C18 121.47(19) . .
C19 C18 C13 118.8(2) . 2_666
C19 C18 C17 122.2(2) . .
C13 C18 C17 118.93(19) 2_666 .
C20 C19 C18 120.9(2) . .
C19 C20 C11 120.4(2) . 2_666
C1 N1 C10 123.75(17) . 2_556
C15 N2 C16 123.66(18) . .

loop_
_geom_bond_atom_site_label_1
_geom_bond_atom_site_label_2
_geom_bond_distance
_geom_bond_site_symmetry_2
C1 C2 1.367(3) .
C1 N1 1.386(3) .
C1 C10 1.431(3) .
C2 C3 1.411(3) .
C3 C4 1.409(3) .
C3 C8 1.421(3) .
C4 C5 1.365(3) .
C5 C6 1.404(4) .
C6 C7 1.369(3) .
C7 C8 1.408(3) .
C8 C9 1.419(3) .
C9 C10 1.361(3) .
C10 N1 1.392(3) 2_556
C11 C12 1.365(3) .
C11 C20 1.404(4) 2_666
C12 C13 1.405(3) .
C13 C18 1.418(3) 2_666
C13 C14 1.419(3) .
C14 C15 1.367(3) .
C15 N2 1.390(3) .
C15 C16 1.429(3) 2_666
C16 C17 1.366(3) .
C16 N2 1.390(3) .
C16 C15 1.429(3) 2_666
C17 C18 1.418(3) .
C18 C19 1.411(3) .
C18 C13 1.418(3) 2_666
C19 C20 1.362(3) .
C20 C11 1.404(4) 2_666
N1 C10 1.392(3) 2_556
